data_4348355
loop_
_publ_author_name
'Carter, Korey P.'
'Cahill, Christopher L.'

_publ_section_title
;
 Combining coordination and supramolecular chemistry to explore uranyl
 assembly in the solid state
;
_journal_issue 2
_journal_name_full 'Inorganic Chemistry Frontiers'
_journal_page_first 141
_journal_paper_doi 10.1039/C4QI00183D
_journal_volume 2
_journal_year 2015
_chemical_formula_sum 'C36 H23 Br3 Cl N3 O11 U2'
_chemical_formula_weight 1424.81
_space_group_crystal_system monoclinic
_space_group_IT_number 14
_space_group_name_Hall '-P 2yn'
_space_group_name_H-M_alt 'P 1 21/n 1'
_symmetry_cell_setting monoclinic
_symmetry_Int_Tables_number 14
_symmetry_space_group_name_H-M 'P 1 21/n 1'
_atom_sites_solution_hydrogens geom
_audit_creation_method SHELXL-2013
_audit_update_record
;
2014-09-23 deposited with the CCDC.
2014-12-08 downloaded from the CCDC.
;
_cell_angle_alpha 90
_cell_angle_beta 110.9250(10)
_cell_angle_gamma 90
_cell_formula_units_Z 4
_cell_length_a 20.7772(8)
_cell_length_b 7.9807(3)
_cell_length_c 25.7089(10)
_cell_measurement_reflns_used 53197
_cell_measurement_temperature 293(2)
_cell_measurement_theta_max 52.653
_cell_measurement_theta_min 4.762
_cell_volume 3981.8(3)
_computing_cell_refinement 'SAINT, Bruker-AXS'
_computing_data_collection 'APEX, Bruker-AXS'
_computing_data_reduction 'SAINT, Bruker-AXS'
_computing_molecular_graphics 'Crystal Maker (Palmer, 2009)'
_computing_publication_material 'WINGX (Farrugia, 2012)'
_computing_structure_refinement 'SHELXL-2013 (Sheldrick, 2013)'
_computing_structure_solution 'SIR92 (Gualardi, 1994)'
_diffrn_ambient_temperature 293(2)
_diffrn_measured_fraction_theta_full 1.000
_diffrn_measured_fraction_theta_max 0.996
_diffrn_measurement_device_type 'Bruker APEX II CCD'
_diffrn_measurement_method 'omega scans'
_diffrn_radiation_probe x-ray
_diffrn_radiation_type MoK\a
_diffrn_radiation_wavelength 0.71073
_diffrn_reflns_av_R_equivalents 0.0438
_diffrn_reflns_av_unetI/netI 0.0326
_diffrn_reflns_Laue_measured_fraction_full 1.000
_diffrn_reflns_Laue_measured_fraction_max 0.996
_diffrn_reflns_limit_h_max 27
_diffrn_reflns_limit_h_min -27
_diffrn_reflns_limit_k_max 10
_diffrn_reflns_limit_k_min -10
_diffrn_reflns_limit_l_max 33
_diffrn_reflns_limit_l_min -33
_diffrn_reflns_number 51145
_diffrn_reflns_point_group_measured_fraction_full 1.000
_diffrn_reflns_point_group_measured_fraction_max 0.996
_diffrn_reflns_theta_full 25.500
_diffrn_reflns_theta_max 27.671
_diffrn_reflns_theta_min 1.567
_diffrn_source 'fine-focus sealed tube'
_exptl_absorpt_coefficient_mu 11.263
_exptl_absorpt_correction_T_max 0.7456
_exptl_absorpt_correction_T_min 0.5983
_exptl_absorpt_correction_type empirical
_exptl_absorpt_process_details 'SADABS, Bruker-AXS (2008)'
_exptl_crystal_colour Yellow
_exptl_crystal_density_diffrn 2.377
_exptl_crystal_description Plate
_exptl_crystal_F_000 2616
_exptl_crystal_size_max 0.32
_exptl_crystal_size_mid 0.25
_exptl_crystal_size_min 0.14
_refine_diff_density_max 1.801
_refine_diff_density_min -1.408
_refine_diff_density_rms 0.127
_refine_ls_extinction_method none
_refine_ls_goodness_of_fit_ref 1.017
_refine_ls_hydrogen_treatment constr
_refine_ls_matrix_type full
_refine_ls_number_parameters 505
_refine_ls_number_reflns 9289
_refine_ls_number_restraints 0
_refine_ls_restrained_S_all 1.017
_refine_ls_R_factor_all 0.0483
_refine_ls_R_factor_gt 0.0300
_refine_ls_shift/su_max 0.002
_refine_ls_shift/su_mean 0.000
_refine_ls_structure_factor_coef Fsqd
_refine_ls_weighting_details 'w=1/[\s^2^(Fo^2^)+(0.0284P)^2^+7.0277P] where P=(Fo^2^+2Fc^2^)/3'
_refine_ls_weighting_scheme calc
_refine_ls_wR_factor_gt 0.0607
_refine_ls_wR_factor_ref 0.0664
_reflns_Friedel_coverage 0.000
_reflns_number_gt 7254
_reflns_number_total 9289
_reflns_threshold_expression 'I > 2\s(I)'
_cod_data_source_file c4qi00183d2.cif
_cod_data_source_block Compound_9
_cod_original_sg_symbol_H-M 'P 21/n'
_cod_database_code 4348355
_shelx_space_group_comment
;
The symmetry employed for this shelxl refinement is uniquely defined
by the following loop, which should always be used as a source of
symmetry information in preference to the above space-group names.
They are only intended as comments.
;
_shelxl_version_number 2013-4

loop_
_space_group_symop_operation_xyz
'x, y, z'
'-x+1/2, y+1/2, -z+1/2'
'-x, -y, -z'
'x-1/2, -y-1/2, z-1/2'

loop_
_atom_site_label
_atom_site_type_symbol
_atom_site_fract_x
_atom_site_fract_y
_atom_site_fract_z
_atom_site_U_iso_or_equiv
_atom_site_adp_type
_atom_site_occupancy
_atom_site_site_symmetry_order
_atom_site_calc_flag
_atom_site_refinement_flags_posn
_atom_site_refinement_flags_adp
U1 U 0.33674(2) 0.66260(2) 0.33892(2) 0.03010(5) Uani 1 1 d . .
U2 U 0.21913(2) 0.57305(2) 0.44352(2) 0.03331(6) Uani 1 1 d . .
Br3 Br 0.21226(5) 0.82162(14) 0.69599(4) 0.1042(3) Uani 1 1 d . .
Br1 Br -0.08444(4) 0.38011(12) 0.27058(4) 0.0912(3) Uani 1 1 d . .
Br2 Br 0.03221(5) 0.21156(14) 0.63519(4) 0.1075(3) Uani 1 1 d . .
Cl1 Cl 0.64132(8) 0.4200(3) 0.29667(8) 0.0774(6) Uani 1 1 d . .
O1 O 0.33824(17) 0.4442(4) 0.34972(14) 0.0382(8) Uani 1 1 d . .
O3 O 0.27248(18) 0.3943(5) 0.46086(14) 0.0422(9) Uani 1 1 d . .
O5 O 0.29819(17) 0.7143(4) 0.40916(14) 0.0390(8) Uani 1 1 d . .
O8 O 0.11576(19) 0.4031(5) 0.42465(16) 0.0498(10) Uani 1 1 d . .
O7 O 0.18442(17) 0.5095(5) 0.34834(14) 0.0400(8) Uani 1 1 d . .
O6 O 0.21432(17) 0.6591(5) 0.28825(14) 0.0412(9) Uani 1 1 d . .
N3 N 0.3289(2) 0.6235(5) 0.23746(17) 0.0330(9) Uani 1 1 d . .
O9 O 0.16654(19) 0.4877(5) 0.51021(15) 0.0445(9) Uani 1 1 d . .
O11 O 0.3154(2) 0.9597(5) 0.49124(18) 0.0623(12) Uani 1 1 d . .
O4 O 0.16709(19) 0.7529(5) 0.42718(16) 0.0494(10) Uani 1 1 d . .
N2 N 0.4514(2) 0.6106(5) 0.32210(16) 0.0339(9) Uani 1 1 d . .
C11 C 0.3843(3) 0.5837(6) 0.2241(2) 0.0341(11) Uani 1 1 d . .
O10 O 0.2918(2) 0.7123(5) 0.52106(15) 0.0478(9) Uani 1 1 d . .
O2 O 0.3413(2) 0.8790(5) 0.32825(17) 0.0495(10) Uani 1 1 d . .
N1 N 0.4504(2) 0.6919(7) 0.42304(19) 0.0516(13) Uani 1 1 d . .
C24 C 0.0619(3) 0.3304(6) 0.4897(2) 0.0395(12) Uani 1 1 d . .
C4 C 0.5715(3) 0.6690(11) 0.4656(3) 0.078(2) Uani 1 1 d . .
H4 H 0.6134 0.6397 0.4627 0.094 Uiso 1 1 calc R U
C3 C 0.5695(4) 0.7254(13) 0.5151(3) 0.092(3) Uani 1 1 d . .
H3 H 0.6098 0.7383 0.5458 0.110 Uiso 1 1 calc R U
C5 C 0.5114(3) 0.6555(8) 0.4201(2) 0.0468(14) Uani 1 1 d . .
C8 C 0.5690(3) 0.4956(9) 0.3068(3) 0.0532(15) Uani 1 1 d . .
C17 C 0.0973(2) 0.5754(6) 0.2634(2) 0.0347(11) Uani 1 1 d . .
C10 C 0.4503(2) 0.5656(6) 0.2710(2) 0.0361(12) Uani 1 1 d . .
C16 C 0.1703(2) 0.5834(7) 0.3025(2) 0.0351(11) Uani 1 1 d . .
C2 C 0.5078(4) 0.7620(13) 0.5185(3) 0.098(3) Uani 1 1 d . .
H2 H 0.5050 0.7980 0.5521 0.117 Uiso 1 1 calc R U
C14 C 0.2606(3) 0.6299(7) 0.1403(2) 0.0433(13) Uani 1 1 d . .
H14 H 0.2176 0.6459 0.1127 0.052 Uiso 1 1 calc R U
C31 C 0.2748(3) 0.9585(7) 0.5666(2) 0.0405(13) Uani 1 1 d . .
C33 C 0.2370(3) 0.9488(9) 0.6437(3) 0.0585(17) Uani 1 1 d . .
C12 C 0.3788(3) 0.5670(7) 0.1688(2) 0.0459(14) Uani 1 1 d . .
H12 H 0.4174 0.5397 0.1602 0.055 Uiso 1 1 calc R U
C35 C 0.2554(4) 1.2115(9) 0.6090(3) 0.073(2) Uani 1 1 d . .
H35 H 0.2550 1.3279 0.6106 0.088 Uiso 1 1 calc R U
C6 C 0.5115(3) 0.5986(7) 0.3651(2) 0.0405(13) Uani 1 1 d . .
C36 C 0.2743(3) 1.1338(8) 0.5694(3) 0.0548(16) Uani 1 1 d . .
H36 H 0.2869 1.1973 0.5443 0.066 Uiso 1 1 calc R U
C18 C 0.0481(3) 0.5004(7) 0.2809(2) 0.0440(13) Uani 1 1 d . .
H18 H 0.0606 0.4605 0.3172 0.053 Uiso 1 1 calc R U
C30 C 0.2960(3) 0.8745(8) 0.5229(2) 0.0450(13) Uani 1 1 d . .
C15 C 0.2688(3) 0.6453(7) 0.1958(2) 0.0422(13) Uani 1 1 d . .
H15 H 0.2303 0.6723 0.2047 0.051 Uiso 1 1 calc R U
C22 C 0.0769(3) 0.6380(8) 0.2094(2) 0.0490(15) Uani 1 1 d . .
H22 H 0.1087 0.6907 0.1970 0.059 Uiso 1 1 calc R U
C34 C 0.2369(4) 1.1201(9) 0.6463(3) 0.068(2) Uani 1 1 d . .
H34 H 0.2244 1.1740 0.6733 0.082 Uiso 1 1 calc R U
C7 C 0.5716(3) 0.5395(8) 0.3594(2) 0.0554(16) Uani 1 1 d . .
H7 H 0.6123 0.5300 0.3901 0.066 Uiso 1 1 calc R U
C23 C 0.1176(3) 0.4119(7) 0.4742(2) 0.0421(13) Uani 1 1 d . .
C26 C 0.0184(3) 0.2402(8) 0.5584(3) 0.0544(16) Uani 1 1 d . .
C19 C -0.0189(3) 0.4850(8) 0.2449(3) 0.0539(16) Uani 1 1 d . .
C28 C -0.0492(3) 0.2021(9) 0.4637(3) 0.0653(18) Uani 1 1 d . .
H28 H -0.0898 0.1665 0.4362 0.078 Uiso 1 1 calc R U
C29 C 0.0020(3) 0.2736(8) 0.4486(3) 0.0528(15) Uani 1 1 d . .
H29 H -0.0035 0.2837 0.4112 0.063 Uiso 1 1 calc R U
C20 C -0.0387(3) 0.5442(10) 0.1919(3) 0.070(2) Uani 1 1 d . .
H20 H -0.0842 0.5326 0.1678 0.084 Uiso 1 1 calc R U
C13 C 0.3160(3) 0.5910(7) 0.1266(2) 0.0445(13) Uani 1 1 d . .
H13 H 0.3118 0.5807 0.0894 0.053 Uiso 1 1 calc R U
C27 C -0.0409(3) 0.1832(8) 0.5185(3) 0.0614(18) Uani 1 1 d . .
H27 H -0.0750 0.1324 0.5285 0.074 Uiso 1 1 calc R U
C1 C 0.4503(3) 0.7461(12) 0.4730(3) 0.086(3) Uani 1 1 d . .
H1 H 0.4083 0.7738 0.4760 0.103 Uiso 1 1 calc R U
C25 C 0.0702(3) 0.3163(7) 0.5452(2) 0.0463(14) Uani 1 1 d . .
H25 H 0.1096 0.3569 0.5729 0.056 Uiso 1 1 calc R U
C32 C 0.2550(3) 0.8657(8) 0.6036(2) 0.0460(14) Uani 1 1 d . .
H32 H 0.2538 0.7493 0.6017 0.055 Uiso 1 1 calc R U
C9 C 0.5085(3) 0.5082(8) 0.2623(2) 0.0481(14) Uani 1 1 d . .
H9 H 0.5065 0.4787 0.2268 0.058 Uiso 1 1 calc R U
C21 C 0.0088(4) 0.6212(10) 0.1742(3) 0.070(2) Uani 1 1 d . .
H21 H -0.0049 0.6628 0.1381 0.084 Uiso 1 1 calc R U

loop_
_atom_site_aniso_label
_atom_site_aniso_U_11
_atom_site_aniso_U_22
_atom_site_aniso_U_33
_atom_site_aniso_U_23
_atom_site_aniso_U_13
_atom_site_aniso_U_12
U1 0.02840(10) 0.03432(10) 0.03414(10) 0.00123(8) 0.01916(8) -0.00170(8)
U2 0.03183(10) 0.03953(11) 0.03573(10) 0.00642(8) 0.02081(8) 0.00246(8)
Br3 0.1056(7) 0.1552(9) 0.0854(6) 0.0401(6) 0.0751(5) 0.0315(6)
Br1 0.0491(4) 0.1182(7) 0.1127(7) -0.0190(6) 0.0368(4) -0.0329(4)
Br2 0.1306(8) 0.1443(9) 0.0786(6) 0.0068(6) 0.0752(6) -0.0378(7)
Cl1 0.0465(9) 0.1248(16) 0.0714(11) 0.0118(11) 0.0340(8) 0.0349(10)
O1 0.037(2) 0.040(2) 0.041(2) 0.0040(16) 0.0176(16) -0.0008(16)
O3 0.041(2) 0.048(2) 0.039(2) 0.0036(17) 0.0160(17) 0.0066(17)
O5 0.0325(19) 0.052(2) 0.0409(19) -0.0044(17) 0.0238(16) -0.0081(16)
O8 0.047(2) 0.065(3) 0.046(2) 0.002(2) 0.0267(19) -0.010(2)
O7 0.0351(19) 0.053(2) 0.0331(19) 0.0090(17) 0.0138(16) -0.0052(17)
O6 0.0301(19) 0.060(2) 0.0381(19) 0.0074(18) 0.0172(16) -0.0020(17)
N3 0.032(2) 0.038(2) 0.035(2) 0.0047(18) 0.0189(19) 0.0006(18)
O9 0.048(2) 0.053(2) 0.043(2) 0.0039(19) 0.0285(19) -0.0083(19)
O11 0.089(3) 0.057(3) 0.060(3) -0.001(2) 0.049(3) -0.014(2)
O4 0.045(2) 0.051(2) 0.065(3) 0.015(2) 0.036(2) 0.0094(19)
N2 0.029(2) 0.045(2) 0.032(2) 0.0028(19) 0.0168(18) -0.0002(19)
C11 0.039(3) 0.033(3) 0.035(3) 0.001(2) 0.018(2) 0.001(2)
O10 0.063(3) 0.048(2) 0.040(2) -0.0040(18) 0.0266(19) -0.006(2)
O2 0.054(2) 0.044(2) 0.065(3) 0.0045(19) 0.039(2) 0.0009(18)
N1 0.039(3) 0.076(4) 0.044(3) -0.015(3) 0.019(2) -0.006(2)
C24 0.041(3) 0.037(3) 0.052(3) 0.009(3) 0.030(3) 0.002(2)
C4 0.032(3) 0.156(8) 0.046(4) -0.011(4) 0.012(3) -0.005(4)
C3 0.051(4) 0.169(9) 0.046(4) -0.022(5) 0.007(3) -0.017(5)
C5 0.033(3) 0.072(4) 0.037(3) 0.001(3) 0.015(2) -0.007(3)
C8 0.036(3) 0.078(4) 0.054(4) 0.011(3) 0.025(3) 0.015(3)
C17 0.031(3) 0.039(3) 0.037(3) 0.000(2) 0.015(2) 0.006(2)
C10 0.032(3) 0.046(3) 0.039(3) 0.007(2) 0.022(2) 0.008(2)
C16 0.030(3) 0.046(3) 0.034(3) -0.002(2) 0.018(2) 0.004(2)
C2 0.060(5) 0.182(9) 0.052(4) -0.048(5) 0.022(4) -0.018(6)
C14 0.038(3) 0.052(3) 0.037(3) 0.006(3) 0.010(2) 0.002(3)
C31 0.037(3) 0.052(3) 0.033(3) 0.001(2) 0.013(2) 0.000(2)
C33 0.050(4) 0.089(5) 0.046(3) 0.010(3) 0.028(3) 0.013(3)
C12 0.044(3) 0.061(4) 0.039(3) 0.004(3) 0.024(3) 0.014(3)
C35 0.099(6) 0.055(4) 0.066(5) -0.013(4) 0.031(4) 0.013(4)
C6 0.027(3) 0.061(4) 0.035(3) 0.005(3) 0.013(2) -0.002(2)
C36 0.064(4) 0.050(4) 0.048(4) -0.003(3) 0.017(3) -0.002(3)
C18 0.036(3) 0.052(3) 0.046(3) -0.003(3) 0.017(3) -0.003(3)
C30 0.049(3) 0.056(4) 0.036(3) -0.001(3) 0.023(3) -0.006(3)
C15 0.034(3) 0.054(3) 0.042(3) 0.008(3) 0.017(2) 0.003(3)
C22 0.040(3) 0.067(4) 0.041(3) 0.001(3) 0.016(3) 0.013(3)
C34 0.075(5) 0.079(5) 0.048(4) -0.015(4) 0.020(4) 0.027(4)
C7 0.034(3) 0.088(5) 0.044(3) 0.008(3) 0.015(3) 0.006(3)
C23 0.046(3) 0.043(3) 0.048(3) 0.010(3) 0.029(3) 0.002(3)
C26 0.065(4) 0.057(4) 0.063(4) 0.009(3) 0.049(4) 0.003(3)
C19 0.033(3) 0.068(4) 0.064(4) -0.017(3) 0.021(3) -0.010(3)
C28 0.045(4) 0.070(5) 0.085(5) 0.009(4) 0.027(4) -0.006(3)
C29 0.045(3) 0.062(4) 0.057(4) 0.008(3) 0.024(3) 0.000(3)
C20 0.037(4) 0.106(6) 0.059(4) -0.018(4) 0.007(3) 0.001(4)
C13 0.062(4) 0.040(3) 0.034(3) -0.004(2) 0.020(3) 0.002(3)
C27 0.050(4) 0.053(4) 0.099(6) 0.010(4) 0.049(4) 0.001(3)
C1 0.047(4) 0.164(8) 0.047(4) -0.034(5) 0.017(3) 0.005(5)
C25 0.048(3) 0.050(3) 0.053(3) 0.007(3) 0.032(3) 0.000(3)
C32 0.045(3) 0.054(4) 0.044(3) 0.006(3) 0.022(3) 0.006(3)
C9 0.038(3) 0.071(4) 0.042(3) 0.001(3) 0.022(3) 0.008(3)
C21 0.062(4) 0.100(6) 0.040(3) 0.015(4) 0.010(3) 0.025(4)

loop_
_atom_type_symbol
_atom_type_description
_atom_type_scat_dispersion_real
_atom_type_scat_dispersion_imag
_atom_type_scat_source
C C 0.0033 0.0016 'International Tables Vol C Tables 4.2.6.8 and 6.1.1.4'
H H 0.0000 0.0000 'International Tables Vol C Tables 4.2.6.8 and 6.1.1.4'
N N 0.0061 0.0033 'International Tables Vol C Tables 4.2.6.8 and 6.1.1.4'
O O 0.0106 0.0060 'International Tables Vol C Tables 4.2.6.8 and 6.1.1.4'
Cl Cl 0.1484 0.1585 'International Tables Vol C Tables 4.2.6.8 and 6.1.1.4'
Br Br -0.2901 2.4595 'International Tables Vol C Tables 4.2.6.8 and 6.1.1.4'
U U -9.6767 9.6646 'International Tables Vol C Tables 4.2.6.8 and 6.1.1.4'

loop_
_geom_angle_atom_site_label_1
_geom_angle_atom_site_label_2
_geom_angle_atom_site_label_3
_geom_angle
O2 U1 O1 175.89(16)
O2 U1 O5 89.98(15)
O1 U1 O5 92.64(14)
O2 U1 O6 91.88(16)
O1 U1 O6 91.69(14)
O5 U1 O6 80.05(12)
O2 U1 N3 87.02(15)
O1 U1 N3 91.78(14)
O5 U1 N3 156.93(13)
O6 U1 N3 77.20(12)
O2 U1 N1 87.55(18)
O1 U1 N1 89.89(16)
O5 U1 N1 78.07(13)
O6 U1 N1 158.10(13)
N3 U1 N1 124.59(13)
O2 U1 N2 91.53(15)
O1 U1 N2 84.43(14)
O5 U1 N2 140.24(12)
O6 U1 N2 139.56(12)
N3 U1 N2 62.76(12)
N1 U1 N2 62.32(13)
O4 U2 O3 179.0(2)
O4 U2 O10 88.27(17)
O3 U2 O10 90.76(15)
O4 U2 O7 89.63(16)
O3 U2 O7 91.15(14)
O10 U2 O7 150.06(12)
O4 U2 O5 88.39(14)
O3 U2 O5 91.26(14)
O10 U2 O5 76.70(12)
O7 U2 O5 73.39(11)
O4 U2 O9 90.24(15)
O3 U2 O9 89.74(15)
O10 U2 O9 81.16(13)
O7 U2 O9 128.72(12)
O5 U2 O9 157.85(13)
O4 U2 O8 89.06(16)
O3 U2 O8 91.71(15)
O10 U2 O8 134.19(12)
O7 U2 O8 75.61(12)
O5 U2 O8 148.90(12)
O9 U2 O8 53.12(12)
O4 U2 C23 88.92(16)
O3 U2 C23 91.49(16)
O10 U2 C23 107.58(15)
O7 U2 C23 102.23(15)
O5 U2 C23 174.88(14)
O9 U2 C23 26.51(14)
O8 U2 C23 26.63(14)
U1 O5 U2 133.73(16)
C23 O8 U2 93.5(3)
C16 O7 U2 139.4(3)
C16 O6 U1 125.9(3)
C15 N3 C11 117.7(4)
C15 N3 U1 119.9(3)
C11 N3 U1 122.4(3)
C23 O9 U2 93.7(3)
C6 N2 C10 118.0(4)
C6 N2 U1 120.7(3)
C10 N2 U1 120.3(3)
N3 C11 C12 121.1(5)
N3 C11 C10 116.2(4)
C12 C11 C10 122.7(5)
C30 O10 U2 121.8(4)
C5 N1 C1 116.7(5)
C5 N1 U1 122.6(4)
C1 N1 U1 120.8(4)
C29 C24 C25 120.5(5)
C29 C24 C23 120.4(5)
C25 C24 C23 119.0(5)
C5 C4 C3 119.8(6)
C5 C4 H4 120.1
C3 C4 H4 120.1
C2 C3 C4 118.7(7)
C2 C3 H3 120.6
C4 C3 H3 120.6
N1 C5 C4 121.8(5)
N1 C5 C6 116.5(5)
C4 C5 C6 121.7(5)
C7 C8 C9 120.4(5)
C7 C8 Cl1 120.3(5)
C9 C8 Cl1 119.3(5)
C18 C17 C22 118.7(5)
C18 C17 C16 119.2(5)
C22 C17 C16 122.1(5)
N2 C10 C9 122.1(5)
N2 C10 C11 117.2(4)
C9 C10 C11 120.7(5)
O6 C16 O7 123.3(5)
O6 C16 C17 119.7(4)
O7 C16 C17 116.9(4)
C3 C2 C1 119.4(7)
C3 C2 H2 120.3
C1 C2 H2 120.3
C13 C14 C15 119.2(5)
C13 C14 H14 120.4
C15 C14 H14 120.4
C32 C31 C36 119.4(5)
C32 C31 C30 121.0(5)
C36 C31 C30 119.6(5)
C34 C33 C32 121.2(6)
C34 C33 Br3 119.8(5)
C32 C33 Br3 119.0(5)
C13 C12 C11 120.0(5)
C13 C12 H12 120.0
C11 C12 H12 120.0
C36 C35 C34 120.6(7)
C36 C35 H35 119.7
C34 C35 H35 119.7
N2 C6 C7 122.9(5)
N2 C6 C5 116.5(4)
C7 C6 C5 120.6(5)
C35 C36 C31 120.1(6)
C35 C36 H36 119.9
C31 C36 H36 119.9
C19 C18 C17 120.3(5)
C19 C18 H18 119.9
C17 C18 H18 119.9
O11 C30 O10 123.9(5)
O11 C30 C31 120.0(5)
O10 C30 C31 116.1(5)
N3 C15 C14 123.5(5)
N3 C15 H15 118.3
C14 C15 H15 118.3
C21 C22 C17 119.5(6)
C21 C22 H22 120.3
C17 C22 H22 120.3
C35 C34 C33 119.7(6)
C35 C34 H34 120.1
C33 C34 H34 120.1
C8 C7 C6 117.7(5)
C8 C7 H7 121.1
C6 C7 H7 121.1
O9 C23 O8 119.5(5)
O9 C23 C24 120.8(5)
O8 C23 C24 119.7(5)
O9 C23 U2 59.8(2)
O8 C23 U2 59.8(3)
C24 C23 U2 178.2(4)
C27 C26 C25 122.2(6)
C27 C26 Br2 120.0(4)
C25 C26 Br2 117.8(5)
C20 C19 C18 121.1(6)
C20 C19 Br1 120.1(5)
C18 C19 Br1 118.8(5)
C27 C28 C29 120.6(7)
C27 C28 H28 119.7
C29 C28 H28 119.7
C24 C29 C28 119.5(6)
C24 C29 H29 120.3
C28 C29 H29 120.3
C19 C20 C21 119.4(6)
C19 C20 H20 120.3
C21 C20 H20 120.3
C14 C13 C12 118.6(5)
C14 C13 H13 120.7
C12 C13 H13 120.7
C26 C27 C28 119.1(6)
C26 C27 H27 120.5
C28 C27 H27 120.5
N1 C1 C2 123.5(6)
N1 C1 H1 118.3
C2 C1 H1 118.3
C26 C25 C24 118.0(6)
C26 C25 H25 121.0
C24 C25 H25 121.0
C31 C32 C33 118.9(6)
C31 C32 H32 120.6
C33 C32 H32 120.6
C8 C9 C10 118.9(5)
C8 C9 H9 120.5
C10 C9 H9 120.5
C20 C21 C22 121.0(6)
C20 C21 H21 119.5
C22 C21 H21 119.5

loop_
_geom_bond_atom_site_label_1
_geom_bond_atom_site_label_2
_geom_bond_distance
U1 O2 1.757(4)
U1 O1 1.763(3)
U1 O5 2.260(3)
U1 O6 2.409(3)
U1 N3 2.574(4)
U1 N1 2.581(5)
U1 N2 2.603(4)
U2 O4 1.755(4)
U2 O3 1.764(4)
U2 O10 2.310(4)
U2 O7 2.346(3)
U2 O5 2.406(3)
U2 O9 2.436(3)
U2 O8 2.438(4)
U2 C23 2.814(5)
Br3 C33 1.895(6)
Br1 C19 1.906(6)
Br2 C26 1.904(6)
Cl1 C8 1.724(5)
O8 C23 1.264(6)
O7 C16 1.256(6)
O6 C16 1.254(6)
N3 C15 1.336(6)
N3 C11 1.352(6)
O9 C23 1.259(6)
O11 C30 1.235(6)
N2 C6 1.342(6)
N2 C10 1.354(6)
C11 C12 1.391(7)
C11 C10 1.475(7)
O10 C30 1.297(7)
N1 C5 1.329(7)
N1 C1 1.356(7)
C24 C29 1.388(8)
C24 C25 1.380(7)
C24 C23 1.500(7)
C4 C5 1.378(8)
C4 C3 1.364(9)
C4 H4 0.9300
C3 C2 1.347(10)
C3 H3 0.9300
C5 C6 1.485(7)
C8 C7 1.380(8)
C8 C9 1.368(8)
C17 C18 1.392(7)
C17 C22 1.391(7)
C17 C16 1.492(7)
C10 C9 1.384(7)
C2 C1 1.348(9)
C2 H2 0.9300
C14 C13 1.356(7)
C14 C15 1.380(7)
C14 H14 0.9300
C31 C32 1.379(7)
C31 C36 1.402(8)
C31 C30 1.502(7)
C33 C34 1.369(9)
C33 C32 1.386(8)
C12 C13 1.380(8)
C12 H12 0.9300
C35 C36 1.364(9)
C35 C34 1.363(10)
C35 H35 0.9300
C6 C7 1.392(7)
C36 H36 0.9300
C18 C19 1.376(8)
C18 H18 0.9300
C15 H15 0.9300
C22 C21 1.387(8)
C22 H22 0.9300
C34 H34 0.9300
C7 H7 0.9300
C26 C27 1.370(9)
C26 C25 1.379(7)
C19 C20 1.359(9)
C28 C27 1.365(9)
C28 C29 1.380(8)
C28 H28 0.9300
C29 H29 0.9300
C20 C21 1.370(10)
C20 H20 0.9300
C13 H13 0.9300
C27 H27 0.9300
C1 H1 0.9300
C25 H25 0.9300
C32 H32 0.9300
C9 H9 0.9300
C21 H21 0.9300
